data_4307915
loop_
_publ_author_name
'Liang Deng'
'Hoi-Shan Chan'
'Zuowei Xie'

_publ_section_title
;
Synthesis, Structure, Reactivity, and Thermal Isomerization of
Boron-Substituted 13-Vertex Cobaltacarboranes (\h5-Cp)Co(\h6-R2C2B10Me8H2)
(R = H, Et)
;
_journal_name_full 'Inorganic Chemistry'
_journal_page_first 2716
_journal_page_last 2724
_journal_paper_doi 10.1021/ic062423t
_journal_volume 46
_journal_year 2007
_chemical_formula_sum 'C15 H33 B10 Co'
_chemical_formula_weight 380.44
_chemical_name_systematic
; 
 ? 
;
_space_group_IT_number 62
_symmetry_cell_setting orthorhombic
_symmetry_space_group_name_Hall '-P 2ac 2n'
_symmetry_space_group_name_H-M 'P n m a'
_atom_sites_solution_hydrogens geom
_atom_sites_solution_primary direct
_atom_sites_solution_secondary difmap
_audit_creation_method SHELXL-97
_cell_angle_alpha 90.00
_cell_angle_beta 90.00
_cell_angle_gamma 90.00
_cell_formula_units_Z 4
_cell_length_a 14.150(3)
_cell_length_b 13.758(3)
_cell_length_c 10.681(2)
_cell_measurement_temperature 293(2)
_cell_volume 2079.3(7)
_computing_cell_refinement 'Bruker FRAMBO'
_computing_data_collection 'Bruker FRAMBO'
_computing_data_reduction 'Bruker SHELXTL'
_computing_molecular_graphics 'Bruker SHELXTL'
_computing_publication_material 'Bruker SHELXTL'
_computing_structure_refinement 'SHELXL-97 (Sheldrick, 1997)'
_computing_structure_solution 'SHELXS-97 (Sheldrick, 1990)'
_diffrn_ambient_temperature 293(2)
_diffrn_measured_fraction_theta_full 0.910
_diffrn_measured_fraction_theta_max 0.910
_diffrn_measurement_device_type 'multiwire proportional'
_diffrn_measurement_method 'phi and omega scans'
_diffrn_radiation_monochromator graphite
_diffrn_radiation_source 'fine-focus sealed tube'
_diffrn_radiation_type MoK\a
_diffrn_radiation_wavelength 0.71073
_diffrn_reflns_av_R_equivalents 0.1092
_diffrn_reflns_av_sigmaI/netI 0.0823
_diffrn_reflns_limit_h_max 16
_diffrn_reflns_limit_h_min -16
_diffrn_reflns_limit_k_max 0
_diffrn_reflns_limit_k_min -15
_diffrn_reflns_limit_l_max 12
_diffrn_reflns_limit_l_min -12
_diffrn_reflns_number 4355
_diffrn_reflns_theta_full 24.01
_diffrn_reflns_theta_max 24.01
_diffrn_reflns_theta_min 2.39
_exptl_absorpt_coefficient_mu 0.821
_exptl_absorpt_correction_T_max 1.142
_exptl_absorpt_correction_T_min 0.903
_exptl_absorpt_correction_type ABSCOR
_exptl_crystal_colour red
_exptl_crystal_density_diffrn 1.215
_exptl_crystal_density_method 'not measured'
_exptl_crystal_description block
_exptl_crystal_F_000 800
_exptl_crystal_size_max 0.20
_exptl_crystal_size_mid 0.15
_exptl_crystal_size_min 0.10
_refine_diff_density_max 0.367
_refine_diff_density_min -0.318
_refine_diff_density_rms 0.055
_refine_ls_extinction_method none
_refine_ls_goodness_of_fit_ref 1.264
_refine_ls_hydrogen_treatment riding
_refine_ls_matrix_type full
_refine_ls_number_parameters 130
_refine_ls_number_reflns 1555
_refine_ls_number_restraints 0
_refine_ls_restrained_S_all 1.264
_refine_ls_R_factor_all 0.0997
_refine_ls_R_factor_gt 0.0838
_refine_ls_shift/su_max 0.000
_refine_ls_shift/su_mean 0.000
_refine_ls_structure_factor_coef Fsqd
_refine_ls_weighting_details 'calc w=1/[\s^2^(Fo^2^)+(0.0000P)^2^+3.3523P] where P=(Fo^2^+2Fc^2^)/3'
_refine_ls_weighting_scheme calc
_refine_ls_wR_factor_gt 0.1583
_refine_ls_wR_factor_ref 0.1648
_reflns_number_gt 1392
_reflns_number_total 1555
_reflns_threshold_expression >2sigma(I)
_cod_data_source_file ic062423tsi20061218_054606_5.cif
_cod_data_source_block 6
_cod_depositor_comments
;
The following automatic conversions were performed:
'_symmetry_cell_setting' value 'Orthorhombic' changed to 'orthorhombic'
according to '/home/saulius/struct/CIF-dictionaries/cif_core.dic'
dictionary named 'cif_core.dic' version 2.4.1 from 2010-06-29.

Automatic conversion script
Id: cif_fix_enum 1527 2010-12-29 10:47:43Z saulius 
;
_cod_database_code 4307915

loop_
_symmetry_equiv_pos_as_xyz
'x, y, z'
'-x+1/2, -y, z+1/2'
'x+1/2, -y+1/2, -z+1/2'
'-x, y+1/2, -z'
'-x, -y, -z'
'x-1/2, y, -z-1/2'
'-x-1/2, y-1/2, z-1/2'
'x, -y-1/2, z'

loop_
_atom_site_label
_atom_site_type_symbol
_atom_site_fract_x
_atom_site_fract_y
_atom_site_fract_z
_atom_site_U_iso_or_equiv
_atom_site_adp_type
_atom_site_occupancy
_atom_site_symmetry_multiplicity
_atom_site_calc_flag
_atom_site_refinement_flags
_atom_site_disorder_assembly
_atom_site_disorder_group
Co4 Co 0.26122(7) 0.2500 0.24372(11) 0.0562(4) Uani 1 2 d S . .
C1 C 0.3728(6) 0.2500 0.1309(8) 0.064(2) Uani 1 2 d S . .
H1 H 0.4451 0.2500 0.1688 0.077 Uiso 1 2 calc SR . .
C2 C 0.3945(6) 0.0544(6) 0.1314(9) 0.114(3) Uani 1 1 d . . .
H2A H 0.4118 0.0272 0.0519 0.171 Uiso 1 1 d R . .
H2B H 0.4506 0.0735 0.1758 0.171 Uiso 1 1 d R . .
H2C H 0.3608 0.0067 0.1795 0.171 Uiso 1 1 d R . .
C5 C 0.4361(7) 0.2500 -0.1132(10) 0.106(4) Uani 1 2 d S . .
H5A H 0.4355 0.3067 -0.1650 0.159 Uiso 1 1 d R . .
H5B H 0.4920 0.2500 -0.0629 0.159 Uiso 1 2 d SR . .
C6 C 0.1659(5) 0.0359(5) 0.1743(7) 0.084(2) Uani 1 1 d . . .
H6A H 0.1419 -0.0031 0.1070 0.126 Uiso 1 1 d R . .
H6B H 0.2180 0.0031 0.2134 0.126 Uiso 1 1 d R . .
H6C H 0.1168 0.0464 0.2349 0.126 Uiso 1 1 d R . .
C8 C 0.2581(4) 0.1468(5) -0.0219(6) 0.0676(17) Uani 0.50 1 d P . .
H8 H 0.2717 0.0813 -0.0780 0.081 Uiso 0.50 1 calc PR . .
C11 C 0.2294(7) 0.2500 -0.2532(10) 0.087(3) Uani 1 2 d S . .
H11A H 0.1654 0.2500 -0.2831 0.130 Uiso 1 2 d SR . .
H11B H 0.2613 0.3070 -0.2831 0.130 Uiso 1 1 d R . .
C12 C 0.0605(5) 0.1266(5) -0.0780(6) 0.082(2) Uani 1 1 d . . .
H12A H 0.0220 0.0970 -0.0146 0.124 Uiso 1 1 d R . .
H12B H 0.0227 0.1705 -0.1267 0.124 Uiso 1 1 d R . .
H12C H 0.0860 0.0771 -0.1315 0.124 Uiso 1 1 d R . .
C20 C 0.1933(5) 0.1994(6) 0.3986(6) 0.086(2) Uani 1 1 d . . .
H20A H 0.1389 0.1577 0.3980 0.104 Uiso 1 1 d R . .
C22 C 0.2883(5) 0.1679(6) 0.4007(7) 0.086(2) Uani 1 1 d . . .
H22A H 0.3099 0.1017 0.3988 0.103 Uiso 1 1 d R . .
C23 C 0.3467(8) 0.2500 0.4023(10) 0.097(4) Uani 1 2 d S . .
H23A H 0.4145 0.2500 0.4019 0.117 Uiso 1 2 d SR . .
B2 B 0.3314(5) 0.1470(6) 0.1069(7) 0.065(2) Uani 1 1 d . . .
B5 B 0.3468(7) 0.2500 -0.0251(10) 0.065(3) Uani 1 2 d S . .
B6 B 0.2002(5) 0.1385(5) 0.1193(6) 0.0520(16) Uani 1 1 d . . .
B9 C 0.2581(4) 0.1468(5) -0.0219(6) 0.0676(17) Uani 0.50 1 d P . .
H9 H 0.2717 0.0813 -0.0780 0.081 Uiso 0.50 1 calc PR . .
B10 B 0.1377(7) 0.2500 0.1328(9) 0.055(2) Uani 1 2 d S . .
H10 H 0.0738 0.2500 0.1913 0.067 Uiso 1 2 calc SR . .
B11 B 0.2302(7) 0.2500 -0.1030(10) 0.060(2) Uani 1 2 d S . .
B12 B 0.1442(4) 0.1852(5) -0.0118(6) 0.0532(16) Uani 1 1 d . . .

loop_
_atom_site_aniso_label
_atom_site_aniso_U_11
_atom_site_aniso_U_22
_atom_site_aniso_U_33
_atom_site_aniso_U_23
_atom_site_aniso_U_13
_atom_site_aniso_U_12
Co4 0.0541(6) 0.0736(7) 0.0408(6) 0.000 -0.0016(6) 0.000
C1 0.049(5) 0.083(7) 0.059(5) 0.000 -0.001(4) 0.000
C2 0.102(6) 0.105(6) 0.134(8) 0.023(6) 0.015(5) 0.044(5)
C5 0.092(7) 0.147(11) 0.079(7) 0.000 0.033(6) 0.000
C6 0.096(5) 0.064(4) 0.093(5) 0.014(4) 0.006(4) -0.009(4)
C8 0.085(4) 0.058(4) 0.060(4) -0.005(3) -0.002(3) 0.000(3)
C11 0.120(8) 0.088(6) 0.053(5) 0.000 0.009(6) 0.000
C12 0.088(5) 0.074(5) 0.086(5) -0.014(4) -0.015(4) -0.016(4)
C20 0.087(4) 0.118(6) 0.054(4) 0.017(4) 0.005(3) -0.013(5)
C22 0.106(6) 0.090(6) 0.061(4) 0.014(4) -0.018(4) 0.028(5)
C23 0.075(7) 0.156(14) 0.061(6) 0.000 -0.017(6) 0.000
B2 0.065(4) 0.069(5) 0.061(4) -0.004(4) 0.009(4) 0.034(4)
B5 0.060(6) 0.088(8) 0.049(6) 0.000 0.007(5) 0.000
B6 0.059(3) 0.040(3) 0.057(4) 0.005(3) 0.003(3) 0.003(3)
B9 0.085(4) 0.058(4) 0.060(4) -0.005(3) -0.002(3) 0.000(3)
B10 0.052(5) 0.053(6) 0.061(6) 0.000 -0.002(4) 0.000
B11 0.069(6) 0.054(6) 0.058(5) 0.000 -0.001(5) 0.000
B12 0.059(4) 0.044(4) 0.057(4) -0.001(3) -0.003(3) -0.003(3)

loop_
_atom_type_symbol
_atom_type_description
_atom_type_scat_dispersion_real
_atom_type_scat_dispersion_imag
_atom_type_scat_source
C C 0.0033 0.0016 'International Tables Vol C Tables 4.2.6.8 and 6.1.1.4'
H H 0.0000 0.0000 'International Tables Vol C Tables 4.2.6.8 and 6.1.1.4'
B B 0.0013 0.0007 'International Tables Vol C Tables 4.2.6.8 and 6.1.1.4'
Co Co 0.3494 0.9721 'International Tables Vol C Tables 4.2.6.8 and 6.1.1.4'

loop_
_geom_angle_atom_site_label_1
_geom_angle_atom_site_label_2
_geom_angle_atom_site_label_3
_geom_angle
_geom_angle_site_symmetry_1
_geom_angle_site_symmetry_3
_geom_angle_publ_flag
C1 Co4 C20 150.3(3) . 8_565 ?
C1 Co4 C20 150.3(3) . . ?
C20 Co4 C20 40.0(5) 8_565 . ?
C1 Co4 C22 110.2(3) . 8_565 ?
C20 Co4 C22 40.4(3) 8_565 8_565 ?
C20 Co4 C22 67.3(3) . 8_565 ?
C1 Co4 C22 110.2(3) . . ?
C20 Co4 C22 67.3(3) 8_565 . ?
C20 Co4 C22 40.4(3) . . ?
C22 Co4 C22 66.6(5) 8_565 . ?
C1 Co4 C23 91.8(4) . . ?
C20 Co4 C23 67.2(4) 8_565 . ?
C20 Co4 C23 67.2(4) . . ?
C22 Co4 C23 39.5(3) 8_565 . ?
C22 Co4 C23 39.5(3) . . ?
C1 Co4 B10 108.5(4) . . ?
C20 Co4 B10 93.8(3) 8_565 . ?
C20 Co4 B10 93.8(3) . . ?
C22 Co4 B10 127.7(3) 8_565 . ?
C22 Co4 B10 127.7(3) . . ?
C23 Co4 B10 159.7(4) . . ?
C1 Co4 B6 86.9(3) . . ?
C20 Co4 B6 122.9(3) 8_565 . ?
C20 Co4 B6 93.8(3) . . ?
C22 Co4 B6 161.0(3) 8_565 . ?
C22 Co4 B6 100.5(3) . . ?
C23 Co4 B6 135.86(17) . . ?
B10 Co4 B6 48.54(19) . . ?
C1 Co4 B6 86.9(3) . 8_565 ?
C20 Co4 B6 93.8(3) 8_565 8_565 ?
C20 Co4 B6 122.9(3) . 8_565 ?
C22 Co4 B6 100.5(3) 8_565 8_565 ?
C22 Co4 B6 161.0(3) . 8_565 ?
C23 Co4 B6 135.86(17) . 8_565 ?
B10 Co4 B6 48.54(19) . 8_565 ?
B6 Co4 B6 88.2(3) . 8_565 ?
C1 Co4 B2 42.3(2) . . ?
C20 Co4 B2 160.9(3) 8_565 . ?
C20 Co4 B2 121.1(3) . . ?
C22 Co4 B2 142.0(3) 8_565 . ?
C22 Co4 B2 95.8(3) . . ?
C23 Co4 B2 105.7(3) . . ?
B10 Co4 B2 90.0(3) . . ?
B6 Co4 B2 49.3(3) . . ?
B6 Co4 B2 102.6(3) 8_565 . ?
C1 Co4 B2 42.3(2) . 8_565 ?
C20 Co4 B2 121.1(3) 8_565 8_565 ?
C20 Co4 B2 160.9(3) . 8_565 ?
C22 Co4 B2 95.8(3) 8_565 8_565 ?
C22 Co4 B2 142.0(3) . 8_565 ?
C23 Co4 B2 105.7(3) . 8_565 ?
B10 Co4 B2 90.0(3) . 8_565 ?
B6 Co4 B2 102.6(3) . 8_565 ?
B6 Co4 B2 49.3(3) 8_565 8_565 ?
B2 Co4 B2 77.5(4) . 8_565 ?
B2 C1 B2 131.4(8) . 8_565 ?
B2 C1 B5 76.0(4) . . ?
B2 C1 B5 76.0(4) 8_565 . ?
B2 C1 Co4 78.4(4) . . ?
B2 C1 Co4 78.4(4) 8_565 . ?
B5 C1 Co4 114.9(6) . . ?
B12 C8 B11 63.6(5) . . ?
B12 C8 B2 121.3(5) . . ?
B11 C8 B2 122.8(6) . . ?
B12 C8 B6 60.9(4) . . ?
B11 C8 B6 113.0(5) . . ?
B2 C8 B6 65.6(4) . . ?
B12 C8 B5 113.4(5) . . ?
B11 C8 B5 61.4(5) . . ?
B2 C8 B5 67.3(5) . . ?
B6 C8 B5 112.4(5) . . ?
C20 C20 C22 107.9(5) 8_565 . ?
C20 C20 Co4 70.0(2) 8_565 . ?
C22 C20 Co4 70.6(4) . . ?
C23 C22 C20 108.3(8) . . ?
C23 C22 Co4 71.1(5) . . ?
C20 C22 Co4 69.0(4) . . ?
C22 C23 C22 107.7(9) . 8_565 ?
C22 C23 Co4 69.4(5) . . ?
C22 C23 Co4 69.4(5) 8_565 . ?
C1 B2 C2 119.6(6) . . ?
C1 B2 C8 111.1(6) . . ?
C2 B2 C8 118.2(6) . . ?
C1 B2 B6 114.9(5) . . ?
C2 B2 B6 120.1(6) . . ?
C8 B2 B6 57.1(4) . . ?
C1 B2 B5 55.4(5) . . ?
C2 B2 B5 128.6(6) . . ?
C8 B2 B5 60.4(4) . . ?
B6 B2 B5 101.7(5) . . ?
C1 B2 Co4 59.3(4) . . ?
C2 B2 Co4 130.3(6) . . ?
C8 B2 Co4 104.6(4) . . ?
B6 B2 Co4 63.7(3) . . ?
B5 B2 Co4 93.4(4) . . ?
C5 B5 C1 114.2(8) . . ?
C5 B5 B11 116.6(8) . . ?
C1 B5 B11 129.2(7) . . ?
C5 B5 C8 122.8(4) . . ?
C1 B5 C8 97.2(5) . . ?
B11 B5 C8 54.3(3) . . ?
C5 B5 B9 122.8(4) . 8_565 ?
C1 B5 B9 97.2(5) . 8_565 ?
B11 B5 B9 54.3(3) . 8_565 ?
C8 B5 B9 97.0(6) . 8_565 ?
C5 B5 C8 122.8(4) . 8_565 ?
C1 B5 C8 97.2(5) . 8_565 ?
B11 B5 C8 54.3(3) . 8_565 ?
C8 B5 C8 97.0(6) . 8_565 ?
B9 B5 C8 0.0(6) 8_565 8_565 ?
C5 B5 B2 120.4(5) . 8_565 ?
C1 B5 B2 48.6(3) . 8_565 ?
B11 B5 B2 102.6(5) . 8_565 ?
C8 B5 B2 116.3(6) . 8_565 ?
B9 B5 B2 52.2(3) 8_565 8_565 ?
C8 B5 B2 52.2(3) 8_565 8_565 ?
C5 B5 B2 120.4(5) . . ?
C1 B5 B2 48.6(3) . . ?
B11 B5 B2 102.6(5) . . ?
C8 B5 B2 52.2(3) . . ?
B9 B5 B2 116.3(6) 8_565 . ?
C8 B5 B2 116.3(6) 8_565 . ?
B2 B5 B2 89.6(6) 8_565 . ?
C6 B6 C8 121.6(6) . . ?
C6 B6 B12 118.9(5) . . ?
C8 B6 B12 58.9(4) . . ?
C6 B6 B10 125.4(5) . . ?
C8 B6 B10 104.5(5) . . ?
B12 B6 B10 61.2(4) . . ?
C6 B6 B2 112.5(5) . . ?
C8 B6 B2 57.3(4) . . ?
B12 B6 B2 112.0(5) . . ?
B10 B6 B2 116.5(5) . . ?
C6 B6 Co4 120.7(5) . . ?
C8 B6 Co4 107.2(4) . . ?
B12 B6 Co4 114.1(4) . . ?
B10 B6 Co4 62.9(4) . . ?
B2 B6 Co4 67.0(3) . . ?
B6 B10 B6 119.5(7) 8_565 . ?
B6 B10 B12 109.6(6) 8_565 . ?
B6 B10 B12 58.2(4) . . ?
B6 B10 B12 58.2(4) 8_565 8_565 ?
B6 B10 B12 109.6(6) . 8_565 ?
B12 B10 B12 59.9(5) . 8_565 ?
B6 B10 Co4 68.5(4) 8_565 . ?
B6 B10 Co4 68.5(4) . . ?
B12 B10 Co4 116.3(5) . . ?
B12 B10 Co4 116.3(5) 8_565 . ?
C11 B11 B9 120.6(4) . 8_565 ?
C11 B11 C8 120.6(4) . 8_565 ?
B9 B11 C8 0.0(5) 8_565 8_565 ?
C11 B11 C8 120.6(4) . . ?
B9 B11 C8 112.4(7) 8_565 . ?
C8 B11 C8 112.4(7) 8_565 . ?
C11 B11 B12 122.5(7) . . ?
B9 B11 B12 107.1(6) 8_565 . ?
C8 B11 B12 107.1(6) 8_565 . ?
C8 B11 B12 57.9(4) . . ?
C11 B11 B12 122.5(7) . 8_565 ?
B9 B11 B12 57.9(4) 8_565 8_565 ?
C8 B11 B12 57.9(4) 8_565 8_565 ?
C8 B11 B12 107.1(6) . 8_565 ?
B12 B11 B12 59.6(5) . 8_565 ?
C11 B11 B5 117.2(8) . . ?
B9 B11 B5 64.3(4) 8_565 . ?
C8 B11 B5 64.3(4) 8_565 . ?
C8 B11 B5 64.3(4) . . ?
B12 B11 B5 111.2(6) . . ?
B12 B11 B5 111.2(6) 8_565 . ?
C12 B12 C8 121.2(5) . . ?
C12 B12 B6 120.6(5) . . ?
C8 B12 B6 60.2(4) . . ?
C12 B12 B12 120.3(4) . 8_565 ?
C8 B12 B12 108.1(3) . 8_565 ?
B6 B12 B12 111.8(3) . 8_565 ?
C12 B12 B10 126.6(6) . . ?
C8 B12 B10 105.0(5) . . ?
B6 B12 B10 60.6(4) . . ?
B12 B12 B10 60.0(3) 8_565 . ?
C12 B12 B11 120.9(6) . . ?
C8 B12 B11 58.5(4) . . ?
B6 B12 B11 108.2(5) . . ?
B12 B12 B11 60.2(3) 8_565 . ?
B10 B12 B11 104.8(5) . . ?

loop_
_geom_bond_atom_site_label_1
_geom_bond_atom_site_label_2
_geom_bond_distance
_geom_bond_site_symmetry_2
_geom_bond_publ_flag
Co4 C1 1.987(9) . ?
Co4 C20 2.036(7) 8_565 ?
Co4 C20 2.036(7) . ?
Co4 C22 2.058(7) 8_565 ?
Co4 C22 2.058(7) . ?
Co4 C23 2.081(10) . ?
Co4 B10 2.111(9) . ?
Co4 B6 2.206(7) . ?
Co4 B6 2.206(7) 8_565 ?
Co4 B2 2.265(7) . ?
Co4 B2 2.265(7) 8_565 ?
C1 B2 1.556(9) . ?
C1 B2 1.556(9) 8_565 ?
C1 B5 1.706(13) . ?
C2 B2 1.578(9) . ?
C5 B5 1.575(13) . ?
C6 B6 1.603(9) . ?
C8 B12 1.698(8) . ?
C8 B11 1.709(9) . ?
C8 B2 1.723(10) . ?
C8 B6 1.720(9) . ?
C8 B5 1.896(9) . ?
C11 B11 1.604(14) . ?
C12 B12 1.598(8) . ?
C20 C20 1.393(17) 8_565 ?
C20 C22 1.413(10) . ?
C22 C23 1.399(10) . ?
C23 C22 1.399(10) 8_565 ?
B2 B6 1.864(10) . ?
B2 B5 2.012(11) . ?
B5 B11 1.847(14) . ?
B5 B9 1.896(9) 8_565 ?
B5 C8 1.896(9) 8_565 ?
B5 B2 2.012(11) 8_565 ?
B6 B12 1.733(9) . ?
B6 B10 1.776(8) . ?
B10 B6 1.776(8) 8_565 ?
B10 B12 1.786(11) . ?
B10 B12 1.786(11) 8_565 ?
B11 B9 1.709(9) 8_565 ?
B11 C8 1.709(9) 8_565 ?
B11 B12 1.795(11) . ?
B11 B12 1.795(11) 8_565 ?
B12 B12 1.784(13) 8_565 ?
